data_2238595
loop_
_publ_author_name
'Toze, Flavien A. A.'
'Nikitina, Eugeniya V.'
'Zaytsev, Vladimir P.'
'Zubkov, Fedor I.'
'Khrustalev, Victor N.'

_publ_section_title
;
 <i>rac</i>-Methyl
 (3a<i>R*</i>,4<i>S*</i>,5<i>R*</i>,7a<i>R*</i>)-5,7a-bis(acetyloxy)-3-oxo-2-phenyloctahydro-1<i>H</i>-isoindole-4-carboxylate
;
_journal_coeditor_code AA2096
_journal_issue 10
_journal_name_full 'Acta Crystallographica Section E'
_journal_page_first o1555
_journal_paper_doi 10.1107/S1600536813025129
_journal_volume 69
_journal_year 2013
_chemical_formula_iupac 'C20 H23 N O7'
_chemical_formula_moiety 'C20 H23 N O7'
_chemical_formula_sum 'C20 H23 N O7'
_chemical_formula_weight 389.39
_chemical_name_systematic
;<i>rac</i>-Methyl
(3a<i>R*</i>,4<i>S*</i>,5<i>R*</i>,7a<i>R*</i>)-5,7a-bis(acetyloxy)-3-oxo-2-phenyloctahydro-1<i>H</i>-isoindole-4-carboxylate
;
_space_group_IT_number 15
_symmetry_cell_setting monoclinic
_symmetry_space_group_name_Hall '-C 2yc'
_symmetry_space_group_name_H-M 'C 1 2/c 1'
_atom_sites_solution_hydrogens geom
_atom_sites_solution_primary direct
_atom_sites_solution_secondary difmap
_audit_creation_method SHELXL-97
_cell_angle_alpha 90.00
_cell_angle_beta 102.7490(10)
_cell_angle_gamma 90.00
_cell_formula_units_Z 8
_cell_length_a 12.3802(7)
_cell_length_b 18.3516(10)
_cell_length_c 17.3596(9)
_cell_measurement_reflns_used 6890
_cell_measurement_temperature 120(2)
_cell_measurement_theta_max 32.58
_cell_measurement_theta_min 2.22
_cell_volume 3846.8(4)
_computing_cell_refinement '<i>SAINT</i> (Bruker, 2001)'
_computing_data_collection '<i>APEX2</i> (Bruker, 2005)'
_computing_data_reduction '<i>SAINT</i> (Bruker, 2001)'
_computing_molecular_graphics '<i>SHELXTL</i> (Sheldrick, 2008)'
_computing_publication_material '<i>SHELXTL</i> (Sheldrick, 2008)'
_computing_structure_refinement '<i>SHELXTL</i> (Sheldrick, 2008)'
_computing_structure_solution '<i>SHELXTL</i> (Sheldrick, 2008)'
_diffrn_ambient_temperature 120(2)
_diffrn_measured_fraction_theta_full 1.000
_diffrn_measured_fraction_theta_max 1.000
_diffrn_measurement_device_type 'Bruker APEXII CCD'
_diffrn_measurement_method '\f and \w scans'
_diffrn_radiation_monochromator graphite
_diffrn_radiation_source 'fine-focus sealed tube'
_diffrn_radiation_type MoK\a
_diffrn_radiation_wavelength 0.71073
_diffrn_reflns_av_R_equivalents 0.0306
_diffrn_reflns_av_sigmaI/netI 0.0267
_diffrn_reflns_limit_h_max 17
_diffrn_reflns_limit_h_min -17
_diffrn_reflns_limit_k_max 25
_diffrn_reflns_limit_k_min -25
_diffrn_reflns_limit_l_max 24
_diffrn_reflns_limit_l_min -24
_diffrn_reflns_number 24538
_diffrn_reflns_theta_full 30.00
_diffrn_reflns_theta_max 30.00
_diffrn_reflns_theta_min 2.02
_exptl_absorpt_coefficient_mu 0.102
_exptl_absorpt_correction_T_max 0.982
_exptl_absorpt_correction_T_min 0.976
_exptl_absorpt_correction_type multi-scan
_exptl_absorpt_process_details '(<i>SADABS</i>, Bruker, 2003)'
_exptl_crystal_colour colourless
_exptl_crystal_density_diffrn 1.345
_exptl_crystal_density_method 'not measured'
_exptl_crystal_description prism
_exptl_crystal_F_000 1648
_exptl_crystal_size_max 0.24
_exptl_crystal_size_mid 0.20
_exptl_crystal_size_min 0.18
_refine_diff_density_max 0.343
_refine_diff_density_min -0.272
_refine_ls_extinction_method none
_refine_ls_goodness_of_fit_ref 1.038
_refine_ls_hydrogen_treatment constr
_refine_ls_matrix_type full
_refine_ls_number_parameters 256
_refine_ls_number_reflns 5633
_refine_ls_number_restraints 0
_refine_ls_restrained_S_all 1.038
_refine_ls_R_factor_all 0.0561
_refine_ls_R_factor_gt 0.0412
_refine_ls_shift/su_max 0.001
_refine_ls_shift/su_mean 0.000
_refine_ls_structure_factor_coef Fsqd
_refine_ls_weighting_details 'calc w=1/[\s^2^(Fo^2^)+(0.0547P)^2^+1.6602P] where P=(Fo^2^+2Fc^2^)/3'
_refine_ls_weighting_scheme calc
_refine_ls_wR_factor_gt 0.1019
_refine_ls_wR_factor_ref 0.1083
_reflns_number_gt 4521
_reflns_number_total 5633
_reflns_threshold_expression I>2\s(I)
_cod_data_source_file aa2096.cif
_cod_data_source_block I
_cod_original_sg_symbol_H-M 'C 2/c'
_cod_database_code 2238595

loop_
_symmetry_equiv_pos_as_xyz
'x, y, z'
'-x, y, -z+1/2'
'x+1/2, y+1/2, z'
'-x+1/2, y+1/2, -z+1/2'
'-x, -y, -z'
'x, -y, z-1/2'
'-x+1/2, -y+1/2, -z'
'x+1/2, -y+1/2, z-1/2'

loop_
_atom_site_type_symbol
_atom_site_label
_atom_site_fract_x
_atom_site_fract_y
_atom_site_fract_z
_atom_site_U_iso_or_equiv
_atom_site_adp_type
_atom_site_calc_flag
_atom_site_refinement_flags
_atom_site_occupancy
_atom_site_symmetry_multiplicity
O O1 0.56464(7) 0.07894(4) 0.60114(5) 0.02273(18) Uani d . 1 1
O O2 0.29290(7) 0.12128(5) 0.54848(6) 0.0303(2) Uani d . 1 1
O O3 0.37833(7) 0.11721(4) 0.67737(5) 0.02327(18) Uani d . 1 1
O O4 0.45957(7) 0.19171(5) 0.47486(5) 0.02225(18) Uani d . 1 1
O O5 0.32731(9) 0.21367(6) 0.36585(6) 0.0436(3) Uani d . 1 1
O O6 0.61038(6) 0.31985(4) 0.69818(5) 0.01906(17) Uani d . 1 1
O O7 0.76385(7) 0.38200(5) 0.68767(5) 0.02475(18) Uani d . 1 1
C C1 0.73913(9) 0.23138(6) 0.65747(7) 0.0180(2) Uani d . 1 1
H H1A 0.7920 0.2569 0.6316 0.022 Uiso calc R 1 1
H H1B 0.7697 0.2299 0.7152 0.022 Uiso calc R 1 1
N N2 0.71434(7) 0.15773(5) 0.62498(6) 0.01699(18) Uani d . 1 1
C C3 0.60532(9) 0.13840(6) 0.61919(6) 0.0167(2) Uani d . 1 1
C C3A 0.54746(8) 0.20432(5) 0.64506(6) 0.01519(19) Uani d . 1 1
H H3A 0.5493 0.1979 0.7025 0.018 Uiso calc R 1 1
C C4 0.42576(9) 0.21450(6) 0.60303(6) 0.0169(2) Uani d . 1 1
H H4 0.3945 0.2518 0.6340 0.020 Uiso calc R 1 1
C C5 0.41288(9) 0.24521(6) 0.52002(6) 0.0200(2) Uani d . 1 1
H H5 0.3329 0.2536 0.4954 0.024 Uiso calc R 1 1
C C6 0.47768(10) 0.31571(6) 0.52277(7) 0.0230(2) Uani d . 1 1
H H6A 0.4495 0.3516 0.5562 0.028 Uiso calc R 1 1
H H6B 0.4667 0.3362 0.4688 0.028 Uiso calc R 1 1
C C7 0.60063(10) 0.30302(6) 0.55594(7) 0.0207(2) Uani d . 1 1
H H7A 0.6400 0.3503 0.5590 0.025 Uiso calc R 1 1
H H7B 0.6300 0.2712 0.5193 0.025 Uiso calc R 1 1
C C7A 0.62497(9) 0.26789(5) 0.63798(6) 0.0160(2) Uani d . 1 1
C C8 0.79927(9) 0.11026(6) 0.61369(6) 0.0165(2) Uani d . 1 1
C C9 0.90772(9) 0.12300(6) 0.65522(7) 0.0196(2) Uani d . 1 1
H H9 0.9234 0.1630 0.6906 0.023 Uiso calc R 1 1
C C10 0.99269(10) 0.07721(6) 0.64477(7) 0.0220(2) Uani d . 1 1
H H10 1.0662 0.0858 0.6735 0.026 Uiso calc R 1 1
C C11 0.97091(10) 0.01913(6) 0.59273(7) 0.0220(2) Uani d . 1 1
H H11 1.0291 -0.0122 0.5859 0.026 Uiso calc R 1 1
C C12 0.86307(10) 0.00707(6) 0.55054(7) 0.0214(2) Uani d . 1 1
H H12 0.8481 -0.0324 0.5144 0.026 Uiso calc R 1 1
C C13 0.77700(9) 0.05211(6) 0.56061(6) 0.0190(2) Uani d . 1 1
H H13 0.7036 0.0434 0.5316 0.023 Uiso calc R 1 1
C C14 0.35836(9) 0.14570(6) 0.60423(7) 0.0205(2) Uani d . 1 1
C C15 0.33283(11) 0.04564(7) 0.68386(9) 0.0309(3) Uani d . 1 1
H H15A 0.3523 0.0296 0.7391 0.046 Uiso calc R 1 1
H H15B 0.3633 0.0113 0.6510 0.046 Uiso calc R 1 1
H H15C 0.2521 0.0474 0.6659 0.046 Uiso calc R 1 1
C C16 0.40743(10) 0.17976(7) 0.39944(7) 0.0265(3) Uani d . 1 1
C C17 0.46300(12) 0.11914(8) 0.36509(8) 0.0348(3) Uani d . 1 1
H H17A 0.4301 0.1148 0.3085 0.052 Uiso calc R 1 1
H H17B 0.4531 0.0733 0.3917 0.052 Uiso calc R 1 1
H H17C 0.5422 0.1297 0.3726 0.052 Uiso calc R 1 1
C C18 0.68623(10) 0.37373(6) 0.71805(7) 0.0199(2) Uani d . 1 1
C C19 0.65958(11) 0.42028(7) 0.78205(8) 0.0273(3) Uani d . 1 1
H H19A 0.7274 0.4436 0.8115 0.041 Uiso calc R 1 1
H H19B 0.6279 0.3899 0.8180 0.041 Uiso calc R 1 1
H H19C 0.6059 0.4578 0.7586 0.041 Uiso calc R 1 1

loop_
_atom_site_aniso_label
_atom_site_aniso_U_11
_atom_site_aniso_U_22
_atom_site_aniso_U_33
_atom_site_aniso_U_12
_atom_site_aniso_U_13
_atom_site_aniso_U_23
O1 0.0219(4) 0.0148(4) 0.0313(4) -0.0026(3) 0.0054(3) -0.0028(3)
O2 0.0248(4) 0.0285(5) 0.0336(5) -0.0059(4) -0.0025(4) -0.0037(4)
O3 0.0257(4) 0.0189(4) 0.0263(4) -0.0069(3) 0.0080(3) -0.0004(3)
O4 0.0203(4) 0.0270(4) 0.0184(4) 0.0050(3) 0.0018(3) -0.0028(3)
O5 0.0446(6) 0.0527(7) 0.0259(5) 0.0213(5) -0.0089(4) -0.0071(4)
O6 0.0214(4) 0.0154(4) 0.0221(4) -0.0019(3) 0.0086(3) -0.0049(3)
O7 0.0274(4) 0.0197(4) 0.0288(4) -0.0068(3) 0.0099(4) -0.0040(3)
C1 0.0179(5) 0.0146(5) 0.0215(5) -0.0019(4) 0.0045(4) -0.0033(4)
N2 0.0161(4) 0.0130(4) 0.0216(4) -0.0002(3) 0.0037(3) -0.0028(3)
C3 0.0171(5) 0.0154(5) 0.0170(5) 0.0004(4) 0.0024(4) 0.0014(4)
C3A 0.0159(5) 0.0141(4) 0.0155(5) -0.0009(4) 0.0033(4) 0.0004(4)
C4 0.0162(5) 0.0149(5) 0.0197(5) 0.0005(4) 0.0043(4) -0.0010(4)
C5 0.0189(5) 0.0218(5) 0.0187(5) 0.0057(4) 0.0026(4) -0.0001(4)
C6 0.0276(6) 0.0197(5) 0.0219(5) 0.0043(4) 0.0058(4) 0.0064(4)
C7 0.0251(6) 0.0176(5) 0.0206(5) -0.0011(4) 0.0076(4) 0.0032(4)
C7A 0.0199(5) 0.0121(4) 0.0168(5) -0.0010(4) 0.0062(4) -0.0016(4)
C8 0.0186(5) 0.0146(5) 0.0168(5) 0.0016(4) 0.0049(4) 0.0014(4)
C9 0.0198(5) 0.0204(5) 0.0184(5) 0.0002(4) 0.0038(4) -0.0022(4)
C10 0.0193(5) 0.0250(6) 0.0221(5) 0.0026(4) 0.0054(4) 0.0013(4)
C11 0.0248(6) 0.0204(5) 0.0237(5) 0.0050(4) 0.0114(4) 0.0028(4)
C12 0.0284(6) 0.0162(5) 0.0215(5) -0.0003(4) 0.0099(4) -0.0008(4)
C13 0.0223(5) 0.0159(5) 0.0190(5) -0.0008(4) 0.0053(4) -0.0003(4)
C14 0.0160(5) 0.0193(5) 0.0263(6) 0.0002(4) 0.0053(4) -0.0027(4)
C15 0.0310(7) 0.0203(6) 0.0432(8) -0.0081(5) 0.0118(6) 0.0019(5)
C16 0.0265(6) 0.0311(6) 0.0201(5) 0.0015(5) 0.0012(4) -0.0032(5)
C17 0.0345(7) 0.0412(8) 0.0265(6) 0.0057(6) 0.0023(5) -0.0109(6)
C18 0.0236(5) 0.0140(5) 0.0222(5) -0.0007(4) 0.0048(4) -0.0016(4)
C19 0.0324(6) 0.0205(5) 0.0307(6) -0.0020(5) 0.0104(5) -0.0097(5)

loop_
_atom_type_symbol
_atom_type_description
_atom_type_scat_dispersion_real
_atom_type_scat_dispersion_imag
_atom_type_scat_source
C C 0.0033 0.0016 'International Tables Vol C Tables 4.2.6.8 and 6.1.1.4'
H H 0.0000 0.0000 'International Tables Vol C Tables 4.2.6.8 and 6.1.1.4'
N N 0.0061 0.0033 'International Tables Vol C Tables 4.2.6.8 and 6.1.1.4'
O O 0.0106 0.0060 'International Tables Vol C Tables 4.2.6.8 and 6.1.1.4'

loop_
_geom_angle_atom_site_label_1
_geom_angle_atom_site_label_2
_geom_angle_atom_site_label_3
_geom_angle
C14 O3 C15 115.72(10)
C16 O4 C5 118.23(9)
C18 O6 C7A 118.17(8)
N2 C1 C7A 102.29(8)
N2 C1 H1A 111.3
C7A C1 H1A 111.3
N2 C1 H1B 111.3
C7A C1 H1B 111.3
H1A C1 H1B 109.2
C3 N2 C8 125.34(9)
C3 N2 C1 112.51(9)
C8 N2 C1 121.44(9)
O1 C3 N2 126.48(10)
O1 C3 C3A 126.50(10)
N2 C3 C3A 106.91(9)
C3 C3A C7A 103.73(8)
C3 C3A C4 115.66(9)
C7A C3A C4 115.84(8)
C3 C3A H3A 107.0
C7A C3A H3A 107.0
C4 C3A H3A 107.0
C14 C4 C5 112.22(9)
C14 C4 C3A 112.21(9)
C5 C4 C3A 112.46(9)
C14 C4 H4 106.5
C5 C4 H4 106.5
C3A C4 H4 106.5
O4 C5 C6 108.81(9)
O4 C5 C4 106.82(9)
C6 C5 C4 109.97(9)
O4 C5 H5 110.4
C6 C5 H5 110.4
C4 C5 H5 110.4
C5 C6 C7 111.04(9)
C5 C6 H6A 109.4
C7 C6 H6A 109.4
C5 C6 H6B 109.4
C7 C6 H6B 109.4
H6A C6 H6B 108.0
C6 C7 C7A 113.04(9)
C6 C7 H7A 109.0
C7A C7 H7A 109.0
C6 C7 H7B 109.0
C7A C7 H7B 109.0
H7A C7 H7B 107.8
O6 C7A C7 111.22(8)
O6 C7A C3A 105.19(8)
C7 C7A C3A 113.38(9)
O6 C7A C1 112.49(9)
C7 C7A C1 111.83(9)
C3A C7A C1 102.28(8)
C9 C8 C13 119.72(10)
C9 C8 N2 119.05(9)
C13 C8 N2 121.21(10)
C10 C9 C8 120.05(10)
C10 C9 H9 120.0
C8 C9 H9 120.0
C11 C10 C9 120.45(11)
C11 C10 H10 119.8
C9 C10 H10 119.8
C10 C11 C12 119.46(10)
C10 C11 H11 120.3
C12 C11 H11 120.3
C13 C12 C11 120.83(10)
C13 C12 H12 119.6
C11 C12 H12 119.6
C12 C13 C8 119.48(10)
C12 C13 H13 120.3
C8 C13 H13 120.3
O2 C14 O3 124.43(11)
O2 C14 C4 125.04(11)
O3 C14 C4 110.47(9)
O3 C15 H15A 109.5
O3 C15 H15B 109.5
H15A C15 H15B 109.5
O3 C15 H15C 109.5
H15A C15 H15C 109.5
H15B C15 H15C 109.5
O5 C16 O4 123.61(12)
O5 C16 C17 126.23(12)
O4 C16 C17 110.16(10)
C16 C17 H17A 109.5
C16 C17 H17B 109.5
H17A C17 H17B 109.5
C16 C17 H17C 109.5
H17A C17 H17C 109.5
H17B C17 H17C 109.5
O7 C18 O6 123.80(10)
O7 C18 C19 125.60(11)
O6 C18 C19 110.60(10)
C18 C19 H19A 109.5
C18 C19 H19B 109.5
H19A C19 H19B 109.5
C18 C19 H19C 109.5
H19A C19 H19C 109.5
H19B C19 H19C 109.5

loop_
_geom_bond_atom_site_label_1
_geom_bond_atom_site_label_2
_geom_bond_distance
O1 C3 1.2137(13)
O2 C14 1.2034(14)
O3 C14 1.3446(14)
O3 C15 1.4433(14)
O4 C16 1.3438(14)
O4 C5 1.4536(13)
O5 C16 1.2066(15)
O6 C18 1.3548(13)
O6 C7A 1.4552(12)
O7 C18 1.2034(14)
C1 N2 1.4705(13)
C1 C7A 1.5329(15)
C1 H1A 0.9900
C1 H1B 0.9900
N2 C3 1.3776(14)
N2 C8 1.4121(13)
C3 C3A 1.5232(15)
C3A C7A 1.5326(14)
C3A C4 1.5336(15)
C3A H3A 1.0000
C4 C14 1.5161(15)
C4 C5 1.5226(15)
C4 H4 1.0000
C5 C6 1.5176(17)
C5 H5 1.0000
C6 C7 1.5218(16)
C6 H6A 0.9900
C6 H6B 0.9900
C7 C7A 1.5315(15)
C7 H7A 0.9900
C7 H7B 0.9900
C8 C9 1.3964(15)
C8 C13 1.3970(15)
C9 C10 1.3893(15)
C9 H9 0.9500
C10 C11 1.3847(17)
C10 H10 0.9500
C11 C12 1.3915(17)
C11 H11 0.9500
C12 C13 1.3897(16)
C12 H12 0.9500
C13 H13 0.9500
C15 H15A 0.9800
C15 H15B 0.9800
C15 H15C 0.9800
C16 C17 1.4992(18)
C17 H17A 0.9800
C17 H17B 0.9800
C17 H17C 0.9800
C18 C19 1.4949(16)
C19 H19A 0.9800
C19 H19B 0.9800
C19 H19C 0.9800

loop_
_geom_hbond_atom_site_label_D
_geom_hbond_atom_site_label_H
_geom_hbond_atom_site_label_A
_geom_hbond_site_symmetry_A
_geom_hbond_distance_DH
_geom_hbond_distance_HA
_geom_hbond_distance_DA
_geom_hbond_angle_DHA
_geom_hbond_publ_flag
C3A H3A O3 2_656 1.00 2.55 3.4135(13) 144 yes
C12 H12 O2 5_656 0.95 2.46 3.2812(15) 145 yes

loop_
_geom_torsion_atom_site_label_1
_geom_torsion_atom_site_label_2
_geom_torsion_atom_site_label_3
_geom_torsion_atom_site_label_4
_geom_torsion
C7A C1 N2 C3 -23.81(11)
C7A C1 N2 C8 165.34(9)
C8 N2 C3 O1 -2.61(18)
C1 N2 C3 O1 -173.04(11)
C8 N2 C3 C3A 173.69(9)
C1 N2 C3 C3A 3.26(12)
O1 C3 C3A C7A -164.92(11)
N2 C3 C3A C7A 18.78(11)
O1 C3 C3A C4 -36.95(15)
N2 C3 C3A C4 146.75(9)
C3 C3A C4 C14 51.02(12)
C7A C3A C4 C14 172.71(9)
C3 C3A C4 C5 -76.63(11)
C7A C3A C4 C5 45.06(12)
C16 O4 C5 C6 -100.66(11)
C16 O4 C5 C4 140.66(10)
C14 C4 C5 O4 -64.68(11)
C3A C4 C5 O4 62.96(11)
C14 C4 C5 C6 177.40(9)
C3A C4 C5 C6 -54.96(12)
O4 C5 C6 C7 -55.63(12)
C4 C5 C6 C7 61.05(12)
C5 C6 C7 C7A -56.34(13)
C18 O6 C7A C7 -71.68(12)
C18 O6 C7A C3A 165.19(9)
C18 O6 C7A C1 54.65(12)
C6 C7 C7A O6 -73.57(11)
C6 C7 C7A C3A 44.73(12)
C6 C7 C7A C1 159.74(9)
C3 C3A C7A O6 -149.89(8)
C4 C3A C7A O6 82.25(10)
C3 C3A C7A C7 88.38(10)
C4 C3A C7A C7 -39.48(12)
C3 C3A C7A C1 -32.19(10)
C4 C3A C7A C1 -160.05(9)
N2 C1 C7A O6 145.93(8)
N2 C1 C7A C7 -88.07(10)
N2 C1 C7A C3A 33.57(10)
C3 N2 C8 C9 -149.57(11)
C1 N2 C8 C9 20.06(15)
C3 N2 C8 C13 31.90(16)
C1 N2 C8 C13 -158.47(10)
C13 C8 C9 C10 -1.15(16)
N2 C8 C9 C10 -179.70(10)
C8 C9 C10 C11 0.60(17)
C9 C10 C11 C12 0.30(17)
C10 C11 C12 C13 -0.66(17)
C11 C12 C13 C8 0.11(16)
C9 C8 C13 C12 0.79(16)
N2 C8 C13 C12 179.31(10)
C15 O3 C14 O2 12.04(17)
C15 O3 C14 C4 -170.57(9)
C5 C4 C14 O2 -7.30(16)
C3A C4 C14 O2 -135.08(12)
C5 C4 C14 O3 175.33(9)
C3A C4 C14 O3 47.55(12)
C5 O4 C16 O5 4.05(19)
C5 O4 C16 C17 -175.72(11)
C7A O6 C18 O7 1.55(16)
C7A O6 C18 C19 -178.41(9)
